data_4027655
loop_
_publ_author_name
'Qinghe Gao'
'Yanping Zhu'
'Mi Lian'
'Meicai Liu'
'Jingjing Yuan'
'Guodong Yin'
'Anxin Wu'

_publ_section_title
;
 Unexpected C-C Bond Cleavage: A Route to 3,6-Diarylpyridazines and
 6-Arylpyridazin-3-ones from 1,3-Dicarbonyl Compounds and Methyl Ketones
;
_journal_name_full 'Journal of Organic Chemistry'
_journal_page_first 9865
_journal_page_last 9870
_journal_paper_doi 10.1021/jo301751e
_journal_volume 77
_journal_year 2012
_chemical_formula_sum 'C19 H16 N2 O2'
_chemical_formula_weight 304.34
_chemical_name_systematic
; 
 ? 
;
_space_group_IT_number 2
_symmetry_cell_setting triclinic
_symmetry_space_group_name_Hall '-P 1'
_symmetry_space_group_name_H-M 'P -1'
_atom_sites_solution_hydrogens geom
_atom_sites_solution_primary direct
_atom_sites_solution_secondary difmap
_audit_creation_method SHELXL-97
_cell_angle_alpha 92.649(3)
_cell_angle_beta 99.211(3)
_cell_angle_gamma 105.921(3)
_cell_formula_units_Z 2
_cell_length_a 9.1808(18)
_cell_length_b 9.5375(19)
_cell_length_c 9.6144(19)
_cell_measurement_reflns_used 3373
_cell_measurement_temperature 296(2)
_cell_measurement_theta_max 31.45
_cell_measurement_theta_min 2.16
_cell_volume 795.5(3)
_computing_cell_refinement 'Bruker SAINT'
_computing_data_collection 'Bruker APEX2'
_computing_data_reduction 'Bruker SAINT'
_computing_molecular_graphics 'Bruker SHELXTL'
_computing_publication_material 'Bruker SHELXTL'
_computing_structure_refinement 'SHELXL-97 (Sheldrick, 2008)'
_computing_structure_solution 'SHELXS-97 (Sheldrick, 2008)'
_diffrn_ambient_temperature 296(2)
_diffrn_measured_fraction_theta_full 0.984
_diffrn_measured_fraction_theta_max 0.984
_diffrn_measurement_device_type 'Bruker APEX-II CCD'
_diffrn_measurement_method '\f and \w scans'
_diffrn_radiation_monochromator graphite
_diffrn_radiation_source 'fine-focus sealed tube'
_diffrn_radiation_type MoK\a
_diffrn_radiation_wavelength 0.71073
_diffrn_reflns_av_R_equivalents 0.0245
_diffrn_reflns_av_sigmaI/netI 0.0341
_diffrn_reflns_limit_h_max 11
_diffrn_reflns_limit_h_min -11
_diffrn_reflns_limit_k_max 11
_diffrn_reflns_limit_k_min -11
_diffrn_reflns_limit_l_max 11
_diffrn_reflns_limit_l_min -10
_diffrn_reflns_number 5185
_diffrn_reflns_theta_full 25.50
_diffrn_reflns_theta_max 25.50
_diffrn_reflns_theta_min 2.23
_exptl_absorpt_coefficient_mu 0.084
_exptl_absorpt_correction_T_max 0.9917
_exptl_absorpt_correction_T_min 0.9867
_exptl_absorpt_correction_type multi-scan
_exptl_crystal_colour colorless
_exptl_crystal_density_diffrn 1.271
_exptl_crystal_description block
_exptl_crystal_F_000 320
_exptl_crystal_size_max 0.16
_exptl_crystal_size_mid 0.15
_exptl_crystal_size_min 0.10
_refine_diff_density_max 0.364
_refine_diff_density_min -0.200
_refine_diff_density_rms 0.059
_refine_ls_extinction_coef 0.063(13)
_refine_ls_extinction_expression Fc^*^=kFc[1+0.001xFc^2^\l^3^/sin(2\q)]^-1/4^
_refine_ls_extinction_method SHELXL
_refine_ls_goodness_of_fit_ref 1.116
_refine_ls_hydrogen_treatment constr
_refine_ls_matrix_type full
_refine_ls_number_parameters 210
_refine_ls_number_reflns 2920
_refine_ls_number_restraints 0
_refine_ls_restrained_S_all 1.116
_refine_ls_R_factor_all 0.0653
_refine_ls_R_factor_gt 0.0562
_refine_ls_shift/su_max 0.000
_refine_ls_shift/su_mean 0.000
_refine_ls_structure_factor_coef Fsqd
_refine_ls_weighting_details 'calc w=1/[\s^2^(Fo^2^)+(0.1221P)^2^+0.0823P] where P=(Fo^2^+2Fc^2^)/3'
_refine_ls_weighting_scheme calc
_refine_ls_wR_factor_gt 0.1774
_refine_ls_wR_factor_ref 0.1924
_reflns_number_gt 2395
_reflns_number_total 2920
_reflns_threshold_expression >2sigma(I)
_cod_data_source_file jo301751e_si_002.cif
_cod_data_source_block mo_111227b_0m
_cod_database_code 4027655

loop_
_symmetry_equiv_pos_as_xyz
'x, y, z'
'-x, -y, -z'

loop_
_atom_site_label
_atom_site_type_symbol
_atom_site_fract_x
_atom_site_fract_y
_atom_site_fract_z
_atom_site_U_iso_or_equiv
_atom_site_adp_type
_atom_site_occupancy
_atom_site_symmetry_multiplicity
_atom_site_calc_flag
_atom_site_refinement_flags
C1 C 0.66289(19) 0.56622(19) 0.67615(18) 0.0510(4) Uani 1 1 d .
C2 C 0.6587(2) 0.6998(2) 0.6273(2) 0.0585(5) Uani 1 1 d .
H2 H 0.6774 0.7185 0.5368 0.070 Uiso 1 1 calc R
C3 C 0.6271(2) 0.8056(2) 0.7110(3) 0.0734(6) Uani 1 1 d .
H3 H 0.6255 0.8949 0.6768 0.088 Uiso 1 1 calc R
C4 C 0.5981(3) 0.7790(3) 0.8443(3) 0.0862(8) Uani 1 1 d .
H4 H 0.5760 0.8497 0.9006 0.103 Uiso 1 1 calc R
C5 C 0.6019(4) 0.6476(3) 0.8941(3) 0.0947(9) Uani 1 1 d .
H5 H 0.5828 0.6298 0.9847 0.114 Uiso 1 1 calc R
C6 C 0.6337(3) 0.5409(2) 0.8116(2) 0.0731(6) Uani 1 1 d .
H6 H 0.6356 0.4521 0.8468 0.088 Uiso 1 1 calc R
C7 C 0.69799(18) 0.45198(18) 0.58784(17) 0.0477(4) Uani 1 1 d .
C8 C 0.76613(19) 0.48179(18) 0.46869(18) 0.0491(4) Uani 1 1 d .
H8 H 0.7929 0.5764 0.4414 0.059 Uiso 1 1 calc R
C9 C 0.79296(18) 0.36944(18) 0.39252(17) 0.0465(4) Uani 1 1 d .
C10 C 0.75649(19) 0.22980(18) 0.44304(18) 0.0480(4) Uani 1 1 d .
C11 C 0.7884(2) 0.09975(18) 0.37850(18) 0.0501(4) Uani 1 1 d .
C12 C 0.6738(2) -0.03153(19) 0.3448(2) 0.0584(5) Uani 1 1 d .
H12 H 0.5759 -0.0390 0.3637 0.070 Uiso 1 1 calc R
C13 C 0.7040(3) -0.1516(2) 0.2831(2) 0.0682(6) Uani 1 1 d .
H13 H 0.6255 -0.2387 0.2589 0.082 Uiso 1 1 calc R
C14 C 0.8481(3) -0.1438(2) 0.2573(3) 0.0751(6) Uani 1 1 d .
H14 H 0.8681 -0.2252 0.2163 0.090 Uiso 1 1 calc R
C15 C 0.9635(3) -0.0136(3) 0.2929(3) 0.0814(7) Uani 1 1 d .
H15 H 1.0622 -0.0078 0.2771 0.098 Uiso 1 1 calc R
C16 C 0.9341(2) 0.1075(2) 0.3512(2) 0.0686(6) Uani 1 1 d .
H16 H 1.0123 0.1952 0.3727 0.082 Uiso 1 1 calc R
C17 C 0.8585(2) 0.40390(18) 0.26023(19) 0.0523(4) Uani 1 1 d .
C18 C 0.8701(3) 0.3103(3) 0.0320(2) 0.0840(7) Uani 1 1 d .
H18A H 0.8543 0.3943 -0.0147 0.101 Uiso 1 1 calc R
H18B H 0.9799 0.3232 0.0567 0.101 Uiso 1 1 calc R
C19 C 0.7965(5) 0.1771(3) -0.0602(3) 0.1178(12) Uani 1 1 d .
H19A H 0.8251 0.0968 -0.0186 0.177 Uiso 1 1 calc R
H19B H 0.8287 0.1878 -0.1503 0.177 Uiso 1 1 calc R
H19C H 0.6867 0.1583 -0.0731 0.177 Uiso 1 1 calc R
N1 N 0.65998(19) 0.31625(16) 0.62806(16) 0.0569(4) Uani 1 1 d .
N2 N 0.69091(19) 0.20696(16) 0.55794(16) 0.0575(4) Uani 1 1 d .
O1 O 0.9507(2) 0.51751(15) 0.25029(17) 0.0778(5) Uani 1 1 d .
O2 O 0.80028(17) 0.29631(15) 0.15905(14) 0.0677(4) Uani 1 1 d .

loop_
_atom_site_aniso_label
_atom_site_aniso_U_11
_atom_site_aniso_U_22
_atom_site_aniso_U_33
_atom_site_aniso_U_23
_atom_site_aniso_U_13
_atom_site_aniso_U_12
C1 0.0429(8) 0.0533(10) 0.0527(9) -0.0036(7) 0.0098(7) 0.0079(7)
C2 0.0525(10) 0.0613(11) 0.0636(11) 0.0012(8) 0.0145(8) 0.0177(8)
C3 0.0621(12) 0.0603(12) 0.1008(17) -0.0021(11) 0.0236(11) 0.0191(10)
C4 0.0860(15) 0.0676(14) 0.1021(18) -0.0235(13) 0.0415(14) 0.0085(11)
C5 0.131(2) 0.0776(16) 0.0729(15) -0.0133(12) 0.0499(15) 0.0116(15)
C6 0.0938(15) 0.0608(12) 0.0623(12) -0.0019(9) 0.0279(11) 0.0112(11)
C7 0.0437(8) 0.0490(9) 0.0463(9) 0.0014(7) 0.0074(6) 0.0075(7)
C8 0.0509(9) 0.0447(9) 0.0506(9) 0.0057(7) 0.0116(7) 0.0100(7)
C9 0.0438(8) 0.0462(9) 0.0471(9) 0.0039(7) 0.0102(6) 0.0080(7)
C10 0.0474(8) 0.0465(9) 0.0482(9) 0.0046(7) 0.0100(7) 0.0091(7)
C11 0.0564(9) 0.0457(9) 0.0505(9) 0.0097(7) 0.0140(7) 0.0153(7)
C12 0.0642(11) 0.0471(9) 0.0669(11) 0.0113(8) 0.0257(9) 0.0122(8)
C13 0.0861(14) 0.0448(10) 0.0716(12) 0.0032(9) 0.0250(10) 0.0093(9)
C14 0.0972(16) 0.0581(12) 0.0803(14) 0.0021(10) 0.0288(12) 0.0328(12)
C15 0.0682(13) 0.0759(14) 0.1078(18) -0.0058(13) 0.0258(12) 0.0301(11)
C16 0.0556(11) 0.0599(11) 0.0894(15) -0.0021(10) 0.0146(10) 0.0156(9)
C17 0.0565(10) 0.0458(9) 0.0581(10) 0.0083(7) 0.0200(8) 0.0144(8)
C18 0.119(2) 0.0797(14) 0.0630(13) 0.0131(11) 0.0490(13) 0.0251(14)
C19 0.197(4) 0.094(2) 0.0706(16) -0.0024(14) 0.048(2) 0.044(2)
N1 0.0675(9) 0.0507(8) 0.0534(8) 0.0061(7) 0.0220(7) 0.0119(7)
N2 0.0720(10) 0.0492(8) 0.0553(9) 0.0099(6) 0.0246(7) 0.0154(7)
O1 0.0929(11) 0.0564(8) 0.0799(10) 0.0101(7) 0.0398(8) 0.0002(7)
O2 0.0850(10) 0.0606(8) 0.0543(8) 0.0016(6) 0.0305(7) 0.0059(7)

loop_
_atom_type_symbol
_atom_type_description
_atom_type_scat_dispersion_real
_atom_type_scat_dispersion_imag
_atom_type_scat_source
C C 0.0033 0.0016 'International Tables Vol C Tables 4.2.6.8 and 6.1.1.4'
H H 0.0000 0.0000 'International Tables Vol C Tables 4.2.6.8 and 6.1.1.4'
N N 0.0061 0.0033 'International Tables Vol C Tables 4.2.6.8 and 6.1.1.4'
O O 0.0106 0.0060 'International Tables Vol C Tables 4.2.6.8 and 6.1.1.4'

loop_
_geom_angle_atom_site_label_1
_geom_angle_atom_site_label_2
_geom_angle_atom_site_label_3
_geom_angle
C2 C1 C6 118.26(18)
C2 C1 C7 121.67(16)
C6 C1 C7 120.08(17)
C3 C2 C1 121.11(19)
C3 C2 H2 119.4
C1 C2 H2 119.4
C4 C3 C2 120.0(2)
C4 C3 H3 120.0
C2 C3 H3 120.0
C5 C4 C3 119.5(2)
C5 C4 H4 120.2
C3 C4 H4 120.2
C4 C5 C6 121.0(2)
C4 C5 H5 119.5
C6 C5 H5 119.5
C5 C6 C1 120.0(2)
C5 C6 H6 120.0
C1 C6 H6 120.0
N1 C7 C8 120.83(16)
N1 C7 C1 116.33(15)
C8 C7 C1 122.84(15)
C9 C8 C7 118.94(15)
C9 C8 H8 120.5
C7 C8 H8 120.5
C8 C9 C10 117.81(15)
C8 C9 C17 117.50(14)
C10 C9 C17 124.69(15)
N2 C10 C9 120.80(15)
N2 C10 C11 114.83(14)
C9 C10 C11 124.36(15)
C12 C11 C16 118.76(17)
C12 C11 C10 120.71(15)
C16 C11 C10 120.54(16)
C13 C12 C11 120.34(18)
C13 C12 H12 119.8
C11 C12 H12 119.8
C14 C13 C12 120.74(19)
C14 C13 H13 119.6
C12 C13 H13 119.6
C13 C14 C15 119.11(18)
C13 C14 H14 120.4
C15 C14 H14 120.4
C16 C15 C14 120.7(2)
C16 C15 H15 119.7
C14 C15 H15 119.7
C15 C16 C11 120.34(19)
C15 C16 H16 119.8
C11 C16 H16 119.8
O1 C17 O2 125.23(17)
O1 C17 C9 122.93(17)
O2 C17 C9 111.83(14)
C19 C18 O2 107.1(2)
C19 C18 H18A 110.3
O2 C18 H18A 110.3
C19 C18 H18B 110.3
O2 C18 H18B 110.3
H18A C18 H18B 108.6
C18 C19 H19A 109.5
C18 C19 H19B 109.5
H19A C19 H19B 109.5
C18 C19 H19C 109.5
H19A C19 H19C 109.5
H19B C19 H19C 109.5
N2 N1 C7 120.80(14)
N1 N2 C10 120.71(14)
C17 O2 C18 116.32(16)

loop_
_geom_bond_atom_site_label_1
_geom_bond_atom_site_label_2
_geom_bond_distance
C1 C2 1.386(3)
C1 C6 1.390(3)
C1 C7 1.485(2)
C2 C3 1.382(3)
C2 H2 0.9300
C3 C4 1.372(3)
C3 H3 0.9300
C4 C5 1.369(4)
C4 H4 0.9300
C5 C6 1.383(3)
C5 H5 0.9300
C6 H6 0.9300
C7 N1 1.337(2)
C7 C8 1.395(2)
C8 C9 1.369(2)
C8 H8 0.9300
C9 C10 1.410(2)
C9 C17 1.505(2)
C10 N2 1.339(2)
C10 C11 1.482(2)
C11 C12 1.382(3)
C11 C16 1.387(3)
C12 C13 1.379(3)
C12 H12 0.9300
C13 C14 1.368(3)
C13 H13 0.9300
C14 C15 1.380(3)
C14 H14 0.9300
C15 C16 1.371(3)
C15 H15 0.9300
C16 H16 0.9300
C17 O1 1.197(2)
C17 O2 1.314(2)
C18 C19 1.445(4)
C18 O2 1.463(2)
C18 H18A 0.9700
C18 H18B 0.9700
C19 H19A 0.9600
C19 H19B 0.9600
C19 H19C 0.9600
N1 N2 1.334(2)

loop_
_geom_torsion_atom_site_label_1
_geom_torsion_atom_site_label_2
_geom_torsion_atom_site_label_3
_geom_torsion_atom_site_label_4
_geom_torsion
C6 C1 C2 C3 0.3(3)
C7 C1 C2 C3 -179.47(16)
C1 C2 C3 C4 -0.5(3)
C2 C3 C4 C5 0.5(4)
C3 C4 C5 C6 -0.3(4)
C4 C5 C6 C1 0.2(4)
C2 C1 C6 C5 -0.2(3)
C7 C1 C6 C5 179.6(2)
C2 C1 C7 N1 -162.94(16)
C6 C1 C7 N1 17.3(2)
C2 C1 C7 C8 16.8(3)
C6 C1 C7 C8 -163.01(18)
N1 C7 C8 C9 0.4(2)
C1 C7 C8 C9 -179.34(14)
C7 C8 C9 C10 -2.9(2)
C7 C8 C9 C17 176.72(14)
C8 C9 C10 N2 3.2(2)
C17 C9 C10 N2 -176.48(16)
C8 C9 C10 C11 -175.66(15)
C17 C9 C10 C11 4.7(3)
N2 C10 C11 C12 51.9(2)
C9 C10 C11 C12 -129.18(19)
N2 C10 C11 C16 -127.84(19)
C9 C10 C11 C16 51.0(3)
C16 C11 C12 C13 -1.0(3)
C10 C11 C12 C13 179.21(16)
C11 C12 C13 C14 1.5(3)
C12 C13 C14 C15 -0.4(3)
C13 C14 C15 C16 -1.0(4)
C14 C15 C16 C11 1.5(4)
C12 C11 C16 C15 -0.5(3)
C10 C11 C16 C15 179.3(2)
C8 C9 C17 O1 36.3(2)
C10 C9 C17 O1 -144.09(19)
C8 C9 C17 O2 -142.58(16)
C10 C9 C17 O2 37.1(2)
C8 C7 N1 N2 2.2(3)
C1 C7 N1 N2 -178.06(15)
C7 N1 N2 C10 -2.1(3)
C9 C10 N2 N1 -0.7(3)
C11 C10 N2 N1 178.26(15)
O1 C17 O2 C18 8.7(3)
C9 C17 O2 C18 -172.50(17)
C19 C18 O2 C17 176.2(2)

loop_
_cod_related_entry_id
_cod_related_entry_database
_cod_related_entry_code
1 ChemSpider 23959229
